data_7061578
loop_
_publ_author_name
'Tripathi, Abhishek'
'Deka, Rajesh'
'Butcher, Ray J.'
'Turner, David R.'
'Deacon, Glen B.'
'Singh, Harkesh B.'

_publ_section_title
;
 Exploring the reactivity of L-tellurocystine, Te-protected
 tellurocysteine conjugates and diorganodiselenides towards hydrogen
 peroxide: synthesis and molecular structure analysis
;
_journal_issue 22
_journal_name_full 'New Journal of Chemistry'
_journal_page_first 10550
_journal_page_last 10559
_journal_paper_doi 10.1039/D2NJ00997H
_journal_volume 46
_journal_year 2022
_chemical_absolute_configuration ad
_chemical_formula_moiety
;
C9.46 H12.92 Cl2 N O2 Te, C9.44 H12.88 Cl2 N O2 Te, 2(Cl), 3.1(H2 O)
;
_chemical_formula_sum 'C18.9 H32 Cl6 N2 O7.1 Te2'
_chemical_formula_weight 868.79
_space_group_crystal_system monoclinic
_space_group_IT_number 5
_space_group_name_Hall 'C 2y'
_space_group_name_H-M_alt 'C 1 2 1'
_atom_sites_solution_hydrogens mixed
_atom_sites_solution_primary direct
_atom_sites_solution_secondary difmap
_audit_creation_method SHELXL-2018/3
_audit_update_record
;
2021-09-28 deposited with the CCDC.	2022-03-28 downloaded from the CCDC.
;
_cell_angle_alpha 90
_cell_angle_beta 100.1830(10)
_cell_angle_gamma 90
_cell_formula_units_Z 4
_cell_length_a 13.6819(2)
_cell_length_b 9.26770(10)
_cell_length_c 24.7845(4)
_cell_measurement_reflns_used 22096
_cell_measurement_temperature 100(2)
_cell_measurement_theta_max 77.2800
_cell_measurement_theta_min 3.6060
_cell_volume 3093.17(8)
_computing_cell_refinement 'CrysAlisPro 1.171.40.61a (Rigaku OD, 2019)'
_computing_data_collection 'CrysAlisPro 1.171.40.61a (Rigaku OD, 2019)'
_computing_data_reduction 'CrysAlisPro 1.171.40.61a (Rigaku OD, 2019)'
_computing_molecular_graphics 'Olex2 (Dolomanov et al., 2009)'
_computing_publication_material 'Olex2 (Dolomanov et al., 2009)'
_computing_structure_refinement 'SHELXL-2018/3 (Sheldrick, 2015b)'
_computing_structure_solution 'ShelXT (Sheldrick, 2015a)'
_diffrn_ambient_temperature 100(2)
_diffrn_detector_area_resol_mean 10.0000
_diffrn_measured_fraction_theta_full 1.000
_diffrn_measured_fraction_theta_max 0.992
_diffrn_measurement_device_type 'XtaLAB Synergy, Dualflex, HyPix'
_diffrn_measurement_method '\w scans'
_diffrn_radiation_type CuK\a
_diffrn_radiation_wavelength 1.54178
_diffrn_reflns_av_R_equivalents 0.0793
_diffrn_reflns_av_unetI/netI 0.0458
_diffrn_reflns_Laue_measured_fraction_full 1.000
_diffrn_reflns_Laue_measured_fraction_max 0.992
_diffrn_reflns_limit_h_max 17
_diffrn_reflns_limit_h_min -14
_diffrn_reflns_limit_k_max 11
_diffrn_reflns_limit_k_min -11
_diffrn_reflns_limit_l_max 31
_diffrn_reflns_limit_l_min -31
_diffrn_reflns_number 6551
_diffrn_reflns_point_group_measured_fraction_full 1.000
_diffrn_reflns_point_group_measured_fraction_max 0.988
_diffrn_reflns_theta_full 67.679
_diffrn_reflns_theta_max 77.653
_diffrn_reflns_theta_min 3.624
_diffrn_source 'micro-focus sealed X-ray tube'
_exptl_absorpt_coefficient_mu 20.001
_exptl_absorpt_correction_T_max 1.00000
_exptl_absorpt_correction_T_min 0.17150
_exptl_absorpt_correction_type multi-scan
_exptl_absorpt_process_details
;
The symmetry employed for this shelxl refinement is uniquely defined
by the following loop, which should always be used as a source of
symmetry information in preference to the above space-group names.
They are only intended as comments.
;
_exptl_crystal_colour colorless
_exptl_crystal_density_diffrn 1.866
_exptl_crystal_description prism
_exptl_crystal_F_000 1688.8
_exptl_crystal_size_max 0.21
_exptl_crystal_size_mid 0.16
_exptl_crystal_size_min 0.08
_refine_diff_density_max 2.140
_refine_diff_density_min -2.150
_refine_diff_density_rms 0.226
_refine_ls_abs_structure_details
;
 Flack x determined using 2922 quotients [(I+)-(I-)]/[(I+)+(I-)]
 (Parsons, Flack and Wagner, Acta Cryst. B69 (2013) 249-259).
;
_refine_ls_abs_structure_Flack 0.013(12)
_refine_ls_extinction_method none
_refine_ls_goodness_of_fit_ref 1.081
_refine_ls_hydrogen_treatment mixed
_refine_ls_matrix_type full
_refine_ls_number_parameters 375
_refine_ls_number_reflns 6551
_refine_ls_number_restraints 31
_refine_ls_restrained_S_all 1.086
_refine_ls_R_factor_all 0.0636
_refine_ls_R_factor_gt 0.0635
_refine_ls_shift/su_max 0.000
_refine_ls_shift/su_mean 0.000
_refine_ls_structure_factor_coef Fsqd
_refine_ls_weighting_details 'w=1/[\s^2^(Fo^2^)+(0.0840P)^2^+99.9773P] where P=(Fo^2^+2Fc^2^)/3'
_refine_ls_weighting_scheme calc
_refine_ls_wR_factor_gt 0.1668
_refine_ls_wR_factor_ref 0.1669
_reflns_Friedel_coverage 0.873
_reflns_Friedel_fraction_full 1.000
_reflns_Friedel_fraction_max 0.984
_reflns_number_gt 6535
_reflns_number_total 6551
_reflns_threshold_expression 'I > 2\s(I)'
_cod_data_source_file d2nj00997h2.cif
_cod_data_source_block shelx
_cod_original_sg_symbol_H-M 'C 2'
_cod_original_formula_sum
;
 C18.90 H32 Cl6 N2 O7.10 Te2
;
_cod_database_code 7061578
_shelx_shelxl_version_number 2018/3
_shelx_space_group_comment
;
The symmetry employed for this shelxl refinement is uniquely defined
by the following loop, which should always be used as a source of
symmetry information in preference to the above space-group names.
They are only intended as comments.
;

loop_
_space_group_symop_operation_xyz
'x, y, z'
'-x, y, -z'
'x+1/2, y+1/2, z'
'-x+1/2, y+1/2, -z'

loop_
_atom_site_label
_atom_site_type_symbol
_atom_site_fract_x
_atom_site_fract_y
_atom_site_fract_z
_atom_site_U_iso_or_equiv
_atom_site_adp_type
_atom_site_occupancy
_atom_site_site_symmetry_order
_atom_site_calc_flag
_atom_site_refinement_flags_posn
_atom_site_refinement_flags_adp
_atom_site_refinement_flags_occupancy
_atom_site_disorder_assembly
_atom_site_disorder_group
Te1 Te 0.28839(6) 0.07623(9) 0.16886(3) 0.0188(2) Uani 1 1 d . . . . .
Cl1A Cl 0.1490(3) 0.2390(4) 0.18840(16) 0.0275(8) Uani 1 1 d . . . . .
Cl2A Cl 0.4049(3) -0.0989(4) 0.13863(16) 0.0262(7) Uani 1 1 d . . . . .
O1A O 0.3376(9) 0.3584(11) 0.1209(5) 0.029(3) Uani 1 1 d . . . . .
H1A H 0.384688 0.416997 0.121697 0.035 Uiso 0.54(5) 1 calc R U P A 2
O2A O 0.2671(7) 0.4883(12) 0.0477(5) 0.023(2) Uani 1 1 d . . . . .
N1A N 0.1652(9) 0.2545(13) 0.0036(5) 0.018(2) Uani 1 1 d D . . . .
H1AC H 0.130139 0.335985 -0.007419 0.022 Uiso 1 1 calc R U . . .
H1AA H 0.126071 0.175832 -0.005894 0.022 Uiso 1 1 calc DR U . . .
H1AB H 0.219375 0.249707 -0.012969 0.022 Uiso 1 1 calc DR U . . .
C1A C 0.1972(10) -0.1003(17) 0.1824(6) 0.019(3) Uani 1 1 d . . . . .
C2A C 0.1622(12) -0.1045(19) 0.2315(6) 0.025(3) Uani 1 1 d . . . . .
H2AA H 0.177608 -0.029319 0.257697 0.031 Uiso 1 1 calc R U . . .
C3A C 0.1041(12) -0.2211(18) 0.2417(7) 0.027(3) Uani 1 1 d . . . . .
H3AA H 0.080255 -0.226123 0.275411 0.033 Uiso 1 1 calc R U . . .
C4A C 0.0806(13) -0.330(2) 0.2035(7) 0.034(4) Uani 1 1 d . . . . .
H4AA H 0.040330 -0.408224 0.210914 0.040 Uiso 1 1 calc R U . . .
C5A C 0.1157(14) -0.3245(18) 0.1538(7) 0.030(3) Uani 1 1 d . . . . .
H5AA H 0.099099 -0.399004 0.127430 0.036 Uiso 1 1 calc R U . . .
C6A C 0.1754(12) -0.2092(16) 0.1432(7) 0.024(3) Uani 1 1 d . . . . .
H6AA H 0.200757 -0.205043 0.109926 0.029 Uiso 1 1 calc R U . . .
C7A C 0.2375(12) 0.1080(14) 0.0833(6) 0.021(3) Uani 1 1 d . . . . .
H7AA H 0.293107 0.085241 0.064032 0.026 Uiso 1 1 calc R U . . .
H7AB H 0.184251 0.036924 0.071028 0.026 Uiso 1 1 calc R U . . .
C8A C 0.1979(10) 0.2577(16) 0.0647(6) 0.019(3) Uani 1 1 d . . . . .
H8AA H 0.139171 0.279654 0.082170 0.023 Uiso 1 1 calc R U . . .
C9A C 0.2711(11) 0.3804(16) 0.0762(6) 0.022(3) Uani 1 1 d . . . . .
C10A C 0.423(3) 0.472(4) 0.1303(16) 0.027(8) Uani 0.46(5) 1 d . U P A 1
H10A H 0.458960 0.469525 0.099632 0.041 Uiso 0.46(5) 1 calc R U P A 1
H10B H 0.468069 0.450524 0.164507 0.041 Uiso 0.46(5) 1 calc R U P A 1
H10C H 0.394134 0.568678 0.132726 0.041 Uiso 0.46(5) 1 calc R U P A 1
Te2 Te 0.58252(7) 0.82874(10) 0.31949(4) 0.0207(2) Uani 1 1 d . . . . .
Cl1B Cl 0.4323(3) 0.9920(4) 0.29878(16) 0.0282(8) Uani 1 1 d . . . . .
Cl2B Cl 0.7215(3) 0.6589(4) 0.35097(16) 0.0272(8) Uani 1 1 d . . . . .
O1B O 0.7162(9) 1.0655(13) 0.3790(4) 0.028(2) Uani 1 1 d . . . . .
H1B H 0.774951 1.067465 0.373297 0.034 Uiso 0.56(4) 1 calc R U P B 2
O2B O 0.7472(7) 1.1242(11) 0.4691(5) 0.021(2) Uani 1 1 d . . . . .
N1B N 0.6622(9) 0.8915(14) 0.4996(5) 0.021(2) Uani 1 1 d D . . . .
H1BC H 0.618481 0.961013 0.505723 0.025 Uiso 1 1 calc R U . . .
H1BA H 0.722165 0.908022 0.521189 0.025 Uiso 1 1 calc DR U . . .
H1BB H 0.639074 0.803485 0.507719 0.025 Uiso 1 1 calc DR U . . .
C1B C 0.4846(12) 0.6516(17) 0.3078(7) 0.025(3) Uani 1 1 d . . . . .
C2B C 0.4145(12) 0.6484(18) 0.2585(7) 0.026(3) Uani 1 1 d . . . . .
H2BA H 0.410472 0.725063 0.232749 0.031 Uiso 1 1 calc R U . . .
C3B C 0.3510(15) 0.529(2) 0.2486(7) 0.033(4) Uani 1 1 d . . . . .
H3BA H 0.302349 0.524820 0.216154 0.040 Uiso 1 1 calc R U . . .
C4B C 0.3591(13) 0.417(2) 0.2862(8) 0.035(4) Uani 1 1 d . . . . .
H4BA H 0.315718 0.336845 0.278853 0.043 Uiso 1 1 calc R U . . .
C5B C 0.4295(13) 0.419(2) 0.3346(8) 0.032(4) Uani 1 1 d . . . . .
H5BA H 0.434179 0.341567 0.359961 0.039 Uiso 1 1 calc R U . . .
C6B C 0.4932(13) 0.5390(18) 0.3446(7) 0.028(3) Uani 1 1 d . . . . .
H6BA H 0.542168 0.542440 0.376952 0.034 Uiso 1 1 calc R U . . .
C7B C 0.5725(11) 0.8671(18) 0.4040(6) 0.024(3) Uani 1 1 d . . . . .
H7BA H 0.529029 0.951641 0.406045 0.028 Uiso 1 1 calc R U . . .
H7BB H 0.540834 0.782541 0.418222 0.028 Uiso 1 1 calc R U . . .
C8B C 0.6734(10) 0.8946(15) 0.4409(6) 0.020(3) Uani 1 1 d . . . . .
H8BA H 0.721344 0.817997 0.434236 0.024 Uiso 1 1 calc R U . . .
C9B C 0.7166(10) 1.0413(16) 0.4323(6) 0.021(3) Uani 1 1 d . . . . .
C10B C 0.763(3) 1.203(4) 0.3681(17) 0.031(8) Uani 0.44(4) 1 d . U P B 1
H10D H 0.719234 1.283148 0.373051 0.047 Uiso 0.44(4) 1 calc R U P B 1
H10E H 0.775822 1.203100 0.330325 0.047 Uiso 0.44(4) 1 calc R U P B 1
H10F H 0.826426 1.213600 0.393555 0.047 Uiso 0.44(4) 1 calc R U P B 1
Cl1 Cl 0.000000 0.4824(6) 0.000000 0.0341(13) Uani 1 2 d S T P . .
Cl2 Cl 0.500000 0.5163(6) 0.000000 0.0372(15) Uani 1 2 d S T P . .
Cl3 Cl 0.500000 1.1327(6) 0.500000 0.0323(12) Uani 1 2 d S T P . .
Cl4 Cl 1.000000 1.1357(6) 0.500000 0.0268(11) Uani 1 2 d S T P . .
O1W O 0.8655(9) 0.8914(14) 0.5401(5) 0.032(3) Uani 1 1 d D . . . .
H1W1 H 0.862(17) 0.836(17) 0.514(6) 0.049 Uiso 1 1 d D U . . .
H1W2 H 0.893(17) 0.964(14) 0.531(8) 0.049 Uiso 1 1 d D U . . .
O2W O 0.4642(17) 0.548(3) 0.1273(10) 0.033(7) Uani 0.54(5) 1 d D U P A 2
H2W1 H 0.45(3) 0.53(5) 0.157(7) 0.050 Uiso 0.54(5) 1 d D U P A 2
H2W2 H 0.522(13) 0.58(5) 0.135(13) 0.050 Uiso 0.54(5) 1 d D U P A 2
O3W O 0.7819(16) 1.328(3) 0.3723(9) 0.032(6) Uani 0.56(4) 1 d D U P B 2
H3W1 H 0.74(2) 1.29(4) 0.351(10) 0.048 Uiso 0.56(4) 1 d D U P B 2
H3W2 H 0.82(2) 1.37(4) 0.353(11) 0.048 Uiso 0.56(4) 1 d D U P B 2
O4W O 0.3584(8) 0.2449(13) -0.0094(5) 0.026(2) Uani 1 1 d D . . . .
H4W1 H 0.405(11) 0.301(18) -0.006(8) 0.039 Uiso 1 1 d D U . . .
H4W2 H 0.366(14) 0.190(18) -0.034(7) 0.039 Uiso 1 1 d D U . . .

loop_
_atom_site_aniso_label
_atom_site_aniso_U_11
_atom_site_aniso_U_22
_atom_site_aniso_U_33
_atom_site_aniso_U_23
_atom_site_aniso_U_13
_atom_site_aniso_U_12
Te1 0.0181(4) 0.0166(4) 0.0209(4) 0.0014(3) 0.0009(3) -0.0010(3)
Cl1A 0.0293(18) 0.0264(18) 0.0274(18) -0.0023(14) 0.0064(14) 0.0080(15)
Cl2A 0.0187(16) 0.0253(18) 0.0351(19) 0.0038(15) 0.0060(13) 0.0047(14)
O1A 0.043(7) 0.016(5) 0.023(5) 0.004(4) -0.008(5) -0.007(5)
O2A 0.014(5) 0.020(5) 0.033(6) 0.006(4) 0.001(4) 0.001(4)
N1A 0.016(6) 0.015(6) 0.023(6) 0.003(5) 0.001(5) -0.005(5)
C1A 0.010(6) 0.023(7) 0.023(7) -0.003(6) 0.001(5) 0.006(5)
C2A 0.026(8) 0.027(8) 0.022(7) 0.005(6) 0.000(6) -0.004(6)
C3A 0.024(8) 0.025(8) 0.033(8) 0.006(6) 0.007(6) -0.001(6)
C4A 0.030(9) 0.037(10) 0.034(9) 0.002(7) 0.005(7) -0.010(7)
C5A 0.038(9) 0.018(7) 0.032(8) -0.001(6) 0.001(7) 0.006(7)
C6A 0.033(8) 0.017(7) 0.025(7) -0.001(6) 0.008(6) 0.001(6)
C7A 0.026(7) 0.010(7) 0.026(7) 0.002(5) -0.002(6) 0.003(5)
C8A 0.011(6) 0.020(7) 0.025(7) 0.000(6) 0.003(5) -0.005(5)
C9A 0.020(7) 0.017(6) 0.027(7) -0.007(6) 0.002(6) 0.000(5)
C10A 0.024(16) 0.025(17) 0.035(16) -0.015(13) 0.009(13) -0.005(14)
Te2 0.0185(4) 0.0218(4) 0.0218(4) -0.0017(4) 0.0035(3) -0.0036(4)
Cl1B 0.0257(18) 0.0300(19) 0.0271(18) 0.0061(15) -0.0001(14) 0.0052(15)
Cl2B 0.0192(17) 0.0253(19) 0.0362(19) -0.0093(15) 0.0027(14) 0.0015(13)
O1B 0.038(6) 0.019(5) 0.027(5) -0.003(5) 0.006(4) -0.006(5)
O2B 0.018(5) 0.009(4) 0.034(6) -0.002(4) -0.001(4) -0.006(4)
N1B 0.020(6) 0.015(5) 0.025(6) -0.005(5) -0.002(5) 0.006(5)
C1B 0.024(8) 0.018(7) 0.032(8) 0.001(6) 0.006(6) -0.013(6)
C2B 0.023(8) 0.024(8) 0.027(8) 0.001(6) -0.003(6) -0.005(6)
C3B 0.039(10) 0.032(9) 0.027(8) -0.003(7) 0.003(7) -0.004(7)
C4B 0.026(8) 0.038(10) 0.043(10) -0.007(8) 0.008(7) -0.016(7)
C5B 0.024(8) 0.036(10) 0.038(9) 0.003(8) 0.008(7) -0.013(7)
C6B 0.032(9) 0.030(9) 0.021(7) -0.001(6) 0.000(6) 0.001(6)
C7B 0.016(7) 0.034(9) 0.022(7) -0.003(6) 0.006(5) 0.002(6)
C8B 0.014(6) 0.010(6) 0.035(8) 0.000(6) 0.002(5) -0.001(5)
C9B 0.012(6) 0.022(7) 0.028(7) -0.007(6) 0.000(5) 0.007(5)
C10B 0.044(18) 0.019(16) 0.030(16) 0.003(13) 0.005(14) 0.002(14)
Cl1 0.014(2) 0.017(2) 0.071(4) 0.000 0.007(2) 0.000
Cl2 0.012(2) 0.017(2) 0.084(5) 0.000 0.011(2) 0.000
Cl3 0.023(3) 0.017(2) 0.060(4) 0.000 0.015(2) 0.000
Cl4 0.026(3) 0.017(2) 0.039(3) 0.000 0.009(2) 0.000
O1W 0.032(6) 0.025(6) 0.038(7) 0.002(5) -0.001(5) -0.008(5)
O2W 0.023(12) 0.031(14) 0.044(12) -0.004(10) 0.003(9) -0.014(9)
O3W 0.031(11) 0.026(10) 0.038(11) 0.006(9) 0.006(8) 0.004(9)
O4W 0.016(5) 0.024(6) 0.038(7) 0.002(5) 0.007(4) -0.006(4)

loop_
_atom_type_symbol
_atom_type_description
_atom_type_scat_dispersion_real
_atom_type_scat_dispersion_imag
_atom_type_scat_source
C C 0.0181 0.0091 'International Tables Vol C Tables 4.2.6.8 and 6.1.1.4'
H H 0.0000 0.0000 'International Tables Vol C Tables 4.2.6.8 and 6.1.1.4'
N N 0.0311 0.0180 'International Tables Vol C Tables 4.2.6.8 and 6.1.1.4'
O O 0.0492 0.0322 'International Tables Vol C Tables 4.2.6.8 and 6.1.1.4'
Cl Cl 0.3639 0.7018 'International Tables Vol C Tables 4.2.6.8 and 6.1.1.4'
Te Te -0.1759 6.3531 'International Tables Vol C Tables 4.2.6.8 and 6.1.1.4'

loop_
_geom_angle_atom_site_label_1
_geom_angle_atom_site_label_2
_geom_angle_atom_site_label_3
_geom_angle
_geom_angle_site_symmetry_1
_geom_angle_site_symmetry_3
_geom_angle_publ_flag
C1A Te1 C7A 99.6(6) . . ?
C1A Te1 Cl2A 88.3(4) . . ?
C7A Te1 Cl2A 84.5(4) . . ?
C1A Te1 Cl1A 86.9(4) . . ?
C7A Te1 Cl1A 89.1(4) . . ?
Cl2A Te1 Cl1A 171.20(13) . . ?
C9A O1A C10A 114.0(18) . . ?
C9A O1A H1A 109.5 . . ?
C8A N1A H1AC 109.5 . . ?
C8A N1A H1AA 109.5 . . ?
H1AC N1A H1AA 109.5 . . ?
C8A N1A H1AB 109.5 . . ?
H1AC N1A H1AB 109.5 . . ?
H1AA N1A H1AB 109.5 . . ?
C2A C1A C6A 121.8(15) . . ?
C2A C1A Te1 117.7(11) . . ?
C6A C1A Te1 120.4(11) . . ?
C1A C2A C3A 118.6(16) . . ?
C1A C2A H2AA 120.7 . . ?
C3A C2A H2AA 120.7 . . ?
C4A C3A C2A 120.9(16) . . ?
C4A C3A H3AA 119.6 . . ?
C2A C3A H3AA 119.6 . . ?
C3A C4A C5A 120.3(16) . . ?
C3A C4A H4AA 119.9 . . ?
C5A C4A H4AA 119.9 . . ?
C6A C5A C4A 119.6(16) . . ?
C6A C5A H5AA 120.2 . . ?
C4A C5A H5AA 120.2 . . ?
C1A C6A C5A 118.8(15) . . ?
C1A C6A H6AA 120.6 . . ?
C5A C6A H6AA 120.6 . . ?
C8A C7A Te1 117.5(10) . . ?
C8A C7A H7AA 107.9 . . ?
Te1 C7A H7AA 107.9 . . ?
C8A C7A H7AB 107.9 . . ?
Te1 C7A H7AB 107.9 . . ?
H7AA C7A H7AB 107.2 . . ?
N1A C8A C9A 106.1(12) . . ?
N1A C8A C7A 108.3(12) . . ?
C9A C8A C7A 116.0(12) . . ?
N1A C8A H8AA 108.8 . . ?
C9A C8A H8AA 108.8 . . ?
C7A C8A H8AA 108.8 . . ?
O2A C9A O1A 124.5(14) . . ?
O2A C9A C8A 123.2(14) . . ?
O1A C9A C8A 112.3(13) . . ?
O1A C10A H10A 109.5 . . ?
O1A C10A H10B 109.5 . . ?
H10A C10A H10B 109.5 . . ?
O1A C10A H10C 109.5 . . ?
H10A C10A H10C 109.5 . . ?
H10B C10A H10C 109.5 . . ?
C1B Te2 C7B 96.6(6) . . ?
C1B Te2 Cl2B 89.0(5) . . ?
C7B Te2 Cl2B 88.6(4) . . ?
C1B Te2 Cl1B 88.0(5) . . ?
C7B Te2 Cl1B 84.8(4) . . ?
Cl2B Te2 Cl1B 172.39(13) . . ?
C9B O1B C10B 113.6(19) . . ?
C9B O1B H1B 109.5 . . ?
C8B N1B H1BC 109.5 . . ?
C8B N1B H1BA 109.5 . . ?
H1BC N1B H1BA 109.5 . . ?
C8B N1B H1BB 109.5 . . ?
H1BC N1B H1BB 109.5 . . ?
H1BA N1B H1BB 109.5 . . ?
C6B C1B C2B 121.4(14) . . ?
C6B C1B Te2 121.4(12) . . ?
C2B C1B Te2 117.0(11) . . ?
C3B C2B C1B 118.2(15) . . ?
C3B C2B H2BA 120.9 . . ?
C1B C2B H2BA 120.9 . . ?
C4B C3B C2B 120.0(16) . . ?
C4B C3B H3BA 120.0 . . ?
C2B C3B H3BA 120.0 . . ?
C3B C4B C5B 121.9(17) . . ?
C3B C4B H4BA 119.1 . . ?
C5B C4B H4BA 119.1 . . ?
C4B C5B C6B 118.2(17) . . ?
C4B C5B H5BA 120.9 . . ?
C6B C5B H5BA 120.9 . . ?
C1B C6B C5B 120.2(16) . . ?
C1B C6B H6BA 119.9 . . ?
C5B C6B H6BA 119.9 . . ?
C8B C7B Te2 113.6(10) . . ?
C8B C7B H7BA 108.8 . . ?
Te2 C7B H7BA 108.8 . . ?
C8B C7B H7BB 108.8 . . ?
Te2 C7B H7BB 108.8 . . ?
H7BA C7B H7BB 107.7 . . ?
N1B C8B C9B 105.4(12) . . ?
N1B C8B C7B 109.9(12) . . ?
C9B C8B C7B 113.4(12) . . ?
N1B C8B H8BA 109.3 . . ?
C9B C8B H8BA 109.3 . . ?
C7B C8B H8BA 109.3 . . ?
O2B C9B O1B 125.3(14) . . ?
O2B C9B C8B 123.8(14) . . ?
O1B C9B C8B 110.9(12) . . ?
O1B C10B H10D 109.5 . . ?
O1B C10B H10E 109.5 . . ?
H10D C10B H10E 109.5 . . ?
O1B C10B H10F 109.5 . . ?
H10D C10B H10F 109.5 . . ?
H10E C10B H10F 109.5 . . ?
H1W1 O1W H1W2 105(5) . . ?
H2W1 O2W H2W2 105(5) . . ?
H3W1 O3W H3W2 105(5) . . ?
H4W1 O4W H4W2 106(5) . . ?

loop_
_geom_bond_atom_site_label_1
_geom_bond_atom_site_label_2
_geom_bond_distance
_geom_bond_site_symmetry_2
_geom_bond_publ_flag
Te1 C1A 2.120(16) . ?
Te1 C7A 2.131(15) . ?
Te1 Cl2A 2.482(4) . ?
Te1 Cl1A 2.545(4) . ?
O1A C9A 1.318(19) . ?
O1A C10A 1.56(4) . ?
O1A H1A 0.8400 . ?
O2A C9A 1.220(19) . ?
N1A C8A 1.501(19) . ?
N1A H1AC 0.9100 . ?
N1A H1AA 0.9100 . ?
N1A H1AB 0.9100 . ?
C1A C2A 1.38(2) . ?
C1A C6A 1.40(2) . ?
C2A C3A 1.39(2) . ?
C2A H2AA 0.9500 . ?
C3A C4A 1.38(3) . ?
C3A H3AA 0.9500 . ?
C4A C5A 1.40(3) . ?
C4A H4AA 0.9500 . ?
C5A C6A 1.40(2) . ?
C5A H5AA 0.9500 . ?
C6A H6AA 0.9500 . ?
C7A C8A 1.531(19) . ?
C7A H7AA 0.9900 . ?
C7A H7AB 0.9900 . ?
C8A C9A 1.51(2) . ?
C8A H8AA 1.0000 . ?
C10A H10A 0.9800 . ?
C10A H10B 0.9800 . ?
C10A H10C 0.9800 . ?
Te2 C1B 2.106(14) . ?
Te2 C7B 2.153(15) . ?
Te2 Cl2B 2.486(4) . ?
Te2 Cl1B 2.530(4) . ?
O1B C9B 1.338(19) . ?
O1B C10B 1.47(4) . ?
O1B H1B 0.8400 . ?
O2B C9B 1.210(18) . ?
N1B C8B 1.49(2) . ?
N1B H1BC 0.9100 . ?
N1B H1BA 0.9100 . ?
N1B H1BB 0.9100 . ?
C1B C6B 1.38(2) . ?
C1B C2B 1.41(2) . ?
C2B C3B 1.40(2) . ?
C2B H2BA 0.9500 . ?
C3B C4B 1.38(3) . ?
C3B H3BA 0.9500 . ?
C4B C5B 1.40(3) . ?
C4B H4BA 0.9500 . ?
C5B C6B 1.41(2) . ?
C5B H5BA 0.9500 . ?
C6B H6BA 0.9500 . ?
C7B C8B 1.54(2) . ?
C7B H7BA 0.9900 . ?
C7B H7BB 0.9900 . ?
C8B C9B 1.51(2) . ?
C8B H8BA 1.0000 . ?
C10B H10D 0.9800 . ?
C10B H10E 0.9800 . ?
C10B H10F 0.9800 . ?
O1W H1W1 0.82(3) . ?
O1W H1W2 0.82(3) . ?
O2W H2W1 0.82(3) . ?
O2W H2W2 0.82(3) . ?
O3W H3W1 0.82(3) . ?
O3W H3W2 0.82(3) . ?
O4W H4W1 0.81(3) . ?
O4W H4W2 0.82(3) . ?

loop_
_geom_torsion_atom_site_label_1
_geom_torsion_atom_site_label_2
_geom_torsion_atom_site_label_3
_geom_torsion_atom_site_label_4
_geom_torsion
_geom_torsion_site_symmetry_1
_geom_torsion_site_symmetry_2
_geom_torsion_site_symmetry_3
_geom_torsion_site_symmetry_4
_geom_torsion_publ_flag
C6A C1A C2A C3A 0(2) . . . . ?
Te1 C1A C2A C3A -178.6(12) . . . . ?
C1A C2A C3A C4A -1(2) . . . . ?
C2A C3A C4A C5A 1(3) . . . . ?
C3A C4A C5A C6A 0(3) . . . . ?
C2A C1A C6A C5A 1(2) . . . . ?
Te1 C1A C6A C5A 179.5(12) . . . . ?
C4A C5A C6A C1A -1(2) . . . . ?
Te1 C7A C8A N1A -179.1(9) . . . . ?
Te1 C7A C8A C9A 61.9(16) . . . . ?
C10A O1A C9A O2A -9(2) . . . . ?
C10A O1A C9A C8A 172.5(17) . . . . ?
N1A C8A C9A O2A 30.4(19) . . . . ?
C7A C8A C9A O2A 150.6(15) . . . . ?
N1A C8A C9A O1A -150.9(12) . . . . ?
C7A C8A C9A O1A -30.7(19) . . . . ?
C6B C1B C2B C3B 2(3) . . . . ?
Te2 C1B C2B C3B 177.6(13) . . . . ?
C1B C2B C3B C4B -1(3) . . . . ?
C2B C3B C4B C5B 0(3) . . . . ?
C3B C4B C5B C6B 0(3) . . . . ?
C2B C1B C6B C5B -2(3) . . . . ?
Te2 C1B C6B C5B -177.2(13) . . . . ?
C4B C5B C6B C1B 1(3) . . . . ?
Te2 C7B C8B N1B -169.0(9) . . . . ?
Te2 C7B C8B C9B 73.3(14) . . . . ?
C10B O1B C9B O2B 4(3) . . . . ?
C10B O1B C9B C8B -176(2) . . . . ?
N1B C8B C9B O2B 9.5(18) . . . . ?
C7B C8B C9B O2B 129.8(15) . . . . ?
N1B C8B C9B O1B -170.7(11) . . . . ?
C7B C8B C9B O1B -50.4(16) . . . . ?
